data_2218149
loop_
_publ_author_name
'Song, Guang-Liang'
'Deng, Shui-Ping'
'Liu, Shan'
'Zhu, Hong-Jun'

_publ_section_title
;
 2-(4-Methylbenzoyl)benzoic acid monohydrate
;
_journal_coeditor_code HK2446
_journal_issue 5
_journal_name_full 'Acta Crystallographica Section E'
_journal_page_first o894
_journal_paper_doi 10.1107/S1600536808010581
_journal_volume 64
_journal_year 2008
_chemical_formula_iupac 'C15 H12 O3, H2 O'
_chemical_formula_moiety 'C15 H12 O3, H2 O'
_chemical_formula_sum 'C15 H14 O4'
_chemical_formula_weight 258.26
_chemical_name_systematic
;
2-(4-Methylbenzoyl)benzoic acid monohydrate
;
_space_group_IT_number 2
_symmetry_cell_setting triclinic
_symmetry_space_group_name_Hall '-P 1'
_symmetry_space_group_name_H-M 'P -1'
_atom_sites_solution_hydrogens geom
_atom_sites_solution_primary direct
_atom_sites_solution_secondary difmap
_audit_creation_method SHELXL-97
_cell_angle_alpha 79.96(3)
_cell_angle_beta 77.83(3)
_cell_angle_gamma 85.63(3)
_cell_formula_units_Z 2
_cell_length_a 7.5410(15)
_cell_length_b 8.7480(17)
_cell_length_c 10.728(2)
_cell_measurement_reflns_used 25
_cell_measurement_temperature 294(2)
_cell_measurement_theta_max 13
_cell_measurement_theta_min 10
_cell_volume 680.6(2)
_computing_cell_refinement 'CAD-4 Software (Enraf--Nonius, 1985)'
_computing_data_collection 'CAD-4 Software (Enraf--Nonius, 1985)'
_computing_data_reduction 'XCAD4 (Harms & Wocadlo, 1995)'
_computing_molecular_graphics 'SHELXTL (Sheldrick, 2008)'
_computing_publication_material 'SHELXTL (Sheldrick, 2008)'
_computing_structure_refinement 'SHELXL97 (Sheldrick, 2008)'
_computing_structure_solution 'SHELXS97 (Sheldrick, 2008)'
_diffrn_ambient_temperature 294(2)
_diffrn_measured_fraction_theta_full 1.000
_diffrn_measured_fraction_theta_max 1.000
_diffrn_measurement_device_type 'Enraf--Nonius CAD-4'
_diffrn_measurement_method \w/2\q
_diffrn_radiation_monochromator graphite
_diffrn_radiation_source 'fine-focus sealed tube'
_diffrn_radiation_type MoK\a
_diffrn_radiation_wavelength 0.71073
_diffrn_reflns_av_R_equivalents 0.0521
_diffrn_reflns_av_sigmaI/netI 0.0374
_diffrn_reflns_limit_h_max 9
_diffrn_reflns_limit_h_min -8
_diffrn_reflns_limit_k_max 10
_diffrn_reflns_limit_k_min -10
_diffrn_reflns_limit_l_max 12
_diffrn_reflns_limit_l_min 0
_diffrn_reflns_number 2638
_diffrn_reflns_theta_full 25.17
_diffrn_reflns_theta_max 25.17
_diffrn_reflns_theta_min 1.97
_diffrn_standards_decay_% 0
_diffrn_standards_interval_time 120
_diffrn_standards_number 3
_exptl_absorpt_coefficient_mu 0.091
_exptl_absorpt_correction_T_max 0.9819
_exptl_absorpt_correction_T_min 0.9731
_exptl_absorpt_correction_type psi-scan
_exptl_absorpt_process_details '(North <i>et al.</i>,  1968)'
_exptl_crystal_colour colorless
_exptl_crystal_density_diffrn 1.260
_exptl_crystal_density_method 'not measured'
_exptl_crystal_description block
_exptl_crystal_F_000 272
_exptl_crystal_size_max 0.30
_exptl_crystal_size_mid 0.20
_exptl_crystal_size_min 0.20
_refine_diff_density_max 0.391
_refine_diff_density_min -0.341
_refine_ls_extinction_method none
_refine_ls_goodness_of_fit_ref 1.012
_refine_ls_hydrogen_treatment constr
_refine_ls_matrix_type full
_refine_ls_number_parameters 172
_refine_ls_number_reflns 2435
_refine_ls_restrained_S_all 1.012
_refine_ls_R_factor_all 0.0887
_refine_ls_R_factor_gt 0.0606
_refine_ls_shift/su_max 0.000
_refine_ls_shift/su_mean 0.000
_refine_ls_structure_factor_coef Fsqd
_refine_ls_weighting_details 'calc w=1/[\s^2^(Fo^2^)+(0.07P)^2^+P] where P=(Fo^2^+2Fc^2^)/3'
_refine_ls_weighting_scheme calc
_refine_ls_wR_factor_gt 0.1454
_refine_ls_wR_factor_ref 0.1932
_reflns_number_gt 1840
_reflns_number_total 2435
_reflns_threshold_expression I>2\s(I)
_cod_data_source_file hk2446.cif
_cod_data_source_block I
_cod_database_code 2218149
_cod_database_fobs_code 2218149

loop_
_symmetry_equiv_pos_as_xyz
'x, y, z'
'-x, -y, -z'

loop_
_atom_site_type_symbol
_atom_site_label
_atom_site_fract_x
_atom_site_fract_y
_atom_site_fract_z
_atom_site_U_iso_or_equiv
_atom_site_adp_type
_atom_site_calc_flag
_atom_site_refinement_flags
_atom_site_occupancy
O O1 0.3154(3) 0.5779(3) 0.2474(3) 0.0606(7) Uani d . 1
O O2 0.3457(3) 0.2365(3) 0.1235(2) 0.0536(6) Uani d . 1
O O3 0.1304(3) 0.0831(3) 0.1112(3) 0.0741(9) Uani d . 1
H H3B 0.2170 0.0218 0.0961 0.111 Uiso calc R 1
O OW 0.3621(4) -0.1469(3) 0.0679(3) 0.0649(7) Uani d . 1
H HWA 0.4748 -0.1368 0.0625 0.078 Uiso d R 1
H HWB 0.3245 -0.2325 0.0583 0.078 Uiso d R 1
C C1 0.3654(8) 0.0097(5) 0.7145(4) 0.0894(15) Uani d . 1
H H1A 0.2658 -0.0581 0.7457 0.134 Uiso calc R 1
H H1B 0.3792 0.0646 0.7818 0.134 Uiso calc R 1
H H1C 0.4749 -0.0505 0.6892 0.134 Uiso calc R 1
C C2 0.3286(5) 0.1244(4) 0.6000(3) 0.0556(9) Uani d . 1
C C3 0.4516(5) 0.2367(4) 0.5386(3) 0.0552(9) Uani d . 1
H H3A 0.5592 0.2396 0.5672 0.066 Uiso calc R 1
C C4 0.4163(4) 0.3448(4) 0.4351(3) 0.0483(8) Uani d . 1
H H4A 0.5005 0.4194 0.3948 0.058 Uiso calc R 1
C C5 0.2585(4) 0.3428(3) 0.3915(3) 0.0426(7) Uani d . 1
C C6 0.1346(5) 0.2306(4) 0.4517(3) 0.0531(8) Uani d . 1
H H6A 0.0271 0.2276 0.4229 0.064 Uiso calc R 1
C C7 0.1713(6) 0.1227(4) 0.5550(3) 0.0599(10) Uani d . 1
H H7A 0.0876 0.0475 0.5947 0.072 Uiso calc R 1
C C8 0.2224(4) 0.4632(3) 0.2816(3) 0.0431(7) Uani d . 1
C C9 0.0626(4) 0.4530(3) 0.2224(3) 0.0412(7) Uani d . 1
C C10 -0.0716(4) 0.5713(4) 0.2360(3) 0.0491(8) Uani d . 1
H H10A -0.0566 0.6524 0.2780 0.059 Uiso calc R 1
C C11 -0.2265(4) 0.5683(4) 0.1873(3) 0.0537(9) Uani d . 1
H H11A -0.3156 0.6474 0.1970 0.064 Uiso calc R 1
C C12 -0.2500(4) 0.4501(4) 0.1250(3) 0.0539(9) Uani d . 1
H H12A -0.3550 0.4489 0.0928 0.065 Uiso calc R 1
C C13 -0.1169(4) 0.3311(4) 0.1096(3) 0.0471(8) Uani d . 1
H H13A -0.1338 0.2506 0.0675 0.056 Uiso calc R 1
C C14 0.0391(4) 0.3326(3) 0.1566(3) 0.0410(7) Uani d . 1
C C15 0.1881(4) 0.2129(3) 0.1288(3) 0.0438(7) Uani d . 1

loop_
_atom_site_aniso_label
_atom_site_aniso_U_11
_atom_site_aniso_U_22
_atom_site_aniso_U_33
_atom_site_aniso_U_12
_atom_site_aniso_U_13
_atom_site_aniso_U_23
O1 0.0532(14) 0.0482(14) 0.0769(17) -0.0065(11) -0.0189(12) 0.0089(12)
O2 0.0396(13) 0.0515(14) 0.0682(15) 0.0127(10) -0.0078(11) -0.0156(11)
O3 0.0535(15) 0.0465(14) 0.124(2) 0.0084(11) -0.0124(15) -0.0292(15)
OW 0.0646(16) 0.0387(13) 0.0809(18) 0.0083(11) 0.0040(13) -0.0081(12)
C1 0.128(4) 0.062(3) 0.071(3) 0.016(3) -0.027(3) 0.009(2)
C2 0.077(3) 0.0425(18) 0.0462(19) 0.0114(17) -0.0147(17) -0.0077(15)
C3 0.059(2) 0.062(2) 0.0473(19) 0.0106(17) -0.0213(16) -0.0103(16)
C4 0.0482(19) 0.0444(18) 0.0505(18) 0.0008(14) -0.0093(15) -0.0050(14)
C5 0.0420(17) 0.0380(16) 0.0456(17) 0.0032(13) -0.0067(13) -0.0059(13)
C6 0.058(2) 0.0505(19) 0.0506(19) -0.0074(16) -0.0137(16) -0.0015(15)
C7 0.082(3) 0.0445(19) 0.051(2) -0.0144(18) -0.0119(18) 0.0037(15)
C8 0.0378(16) 0.0369(16) 0.0499(18) 0.0034(13) -0.0020(13) -0.0049(13)
C9 0.0350(16) 0.0399(16) 0.0415(16) 0.0079(12) -0.0010(12) 0.0007(13)
C10 0.0444(18) 0.0440(18) 0.0552(19) 0.0105(14) -0.0036(15) -0.0114(15)
C11 0.0408(18) 0.056(2) 0.058(2) 0.0182(15) -0.0038(15) -0.0090(16)
C12 0.0344(17) 0.065(2) 0.057(2) 0.0076(15) -0.0078(15) -0.0010(17)
C13 0.0420(18) 0.0439(17) 0.0506(18) -0.0004(14) -0.0039(14) -0.0022(14)
C14 0.0338(16) 0.0361(16) 0.0465(17) 0.0058(12) -0.0004(13) -0.0012(13)
C15 0.0453(19) 0.0362(16) 0.0479(18) 0.0055(13) -0.0072(14) -0.0068(13)

loop_
_atom_type_symbol
_atom_type_description
_atom_type_scat_dispersion_real
_atom_type_scat_dispersion_imag
_atom_type_scat_source
C C 0.0033 0.0016 'International Tables Vol C Tables 4.2.6.8 and 6.1.1.4'
H H 0.0000 0.0000 'International Tables Vol C Tables 4.2.6.8 and 6.1.1.4'
O O 0.0106 0.0060 'International Tables Vol C Tables 4.2.6.8 and 6.1.1.4'

loop_
_geom_angle_atom_site_label_1
_geom_angle_atom_site_label_2
_geom_angle_atom_site_label_3
_geom_angle
C15 O3 H3B 109.5
HWA OW HWB 120.0
C2 C1 H1A 109.5
C2 C1 H1B 109.5
H1A C1 H1B 109.5
C2 C1 H1C 109.5
H1A C1 H1C 109.5
H1B C1 H1C 109.5
C7 C2 C3 118.2(3)
C7 C2 C1 121.2(4)
C3 C2 C1 120.6(4)
C2 C3 C4 120.8(3)
C2 C3 H3A 119.6
C4 C3 H3A 119.6
C5 C4 C3 120.6(3)
C5 C4 H4A 119.7
C3 C4 H4A 119.7
C4 C5 C6 119.2(3)
C4 C5 C8 119.3(3)
C6 C5 C8 121.5(3)
C5 C6 C7 119.8(3)
C5 C6 H6A 120.1
C7 C6 H6A 120.1
C2 C7 C6 121.5(3)
C2 C7 H7A 119.3
C6 C7 H7A 119.3
O1 C8 C9 119.6(3)
O1 C8 C5 119.7(3)
C9 C8 C5 120.4(3)
C10 C9 C14 119.1(3)
C10 C9 C8 116.5(3)
C14 C9 C8 124.4(3)
C11 C10 C9 120.2(3)
C11 C10 H10A 119.9
C9 C10 H10A 119.9
C12 C11 C10 120.5(3)
C12 C11 H11A 119.8
C10 C11 H11A 119.8
C11 C12 C13 120.2(3)
C11 C12 H12A 119.9
C13 C12 H12A 119.9
C14 C13 C12 120.2(3)
C14 C13 H13A 119.9
C12 C13 H13A 119.9
C13 C14 C9 119.7(3)
C13 C14 C15 119.7(3)
C9 C14 C15 120.4(3)
O2 C15 O3 124.3(3)
O2 C15 C14 122.5(3)
O3 C15 C14 113.3(3)

loop_
_geom_bond_atom_site_label_1
_geom_bond_atom_site_label_2
_geom_bond_distance
O1 C8 1.227(4)
O2 C15 1.209(4)
O3 C15 1.303(4)
O3 H3B 0.8200
OW HWA 0.8501
OW HWB 0.8500
C1 C2 1.505(5)
C1 H1A 0.9600
C1 H1B 0.9600
C1 H1C 0.9600
C2 C7 1.374(5)
C2 C3 1.384(5)
C3 C4 1.386(5)
C3 H3A 0.9300
C4 C5 1.370(4)
C4 H4A 0.9300
C5 C6 1.385(4)
C5 C8 1.494(4)
C6 C7 1.386(5)
C6 H6A 0.9300
C7 H7A 0.9300
C8 C9 1.491(4)
C9 C10 1.396(4)
C9 C14 1.407(4)
C10 C11 1.380(5)
C10 H10A 0.9300
C11 C12 1.366(5)
C11 H11A 0.9300
C12 C13 1.396(5)
C12 H12A 0.9300
C13 C14 1.376(4)
C13 H13A 0.9300
C14 C15 1.495(4)

loop_
_geom_hbond_atom_site_label_D
_geom_hbond_atom_site_label_H
_geom_hbond_atom_site_label_A
_geom_hbond_site_symmetry_A
_geom_hbond_distance_DH
_geom_hbond_distance_HA
_geom_hbond_distance_DA
_geom_hbond_angle_DHA
_geom_hbond_publ_flag
OW HWA O2 2_655 0.85 2.42 2.842(4) 111.00 yes
OW HWB O1 1_545 0.85 2.38 2.803(4) 111.00 yes
O3 H3B OW . 0.82 1.80 2.601(4) 165.00 yes

loop_
_geom_torsion_atom_site_label_1
_geom_torsion_atom_site_label_2
_geom_torsion_atom_site_label_3
_geom_torsion_atom_site_label_4
_geom_torsion
C7 C2 C3 C4 0.3(5)
C1 C2 C3 C4 -178.5(3)
C2 C3 C4 C5 0.1(5)
C3 C4 C5 C6 -0.4(5)
C3 C4 C5 C8 178.6(3)
C4 C5 C6 C7 0.3(5)
C8 C5 C6 C7 -178.7(3)
C3 C2 C7 C6 -0.5(5)
C1 C2 C7 C6 178.3(4)
C5 C6 C7 C2 0.2(5)
C4 C5 C8 O1 -13.4(4)
C6 C5 C8 O1 165.5(3)
C4 C5 C8 C9 172.9(3)
C6 C5 C8 C9 -8.1(4)
O1 C8 C9 C10 -58.8(4)
C5 C8 C9 C10 114.9(3)
O1 C8 C9 C14 122.1(3)
C5 C8 C9 C14 -64.3(4)
C14 C9 C10 C11 1.1(5)
C8 C9 C10 C11 -178.1(3)
C9 C10 C11 C12 -0.2(5)
C10 C11 C12 C13 -0.2(5)
C11 C12 C13 C14 -0.3(5)
C12 C13 C14 C9 1.2(4)
C12 C13 C14 C15 -174.3(3)
C10 C9 C14 C13 -1.6(4)
C8 C9 C14 C13 177.6(3)
C10 C9 C14 C15 173.9(3)
C8 C9 C14 C15 -7.0(4)
C13 C14 C15 O2 152.2(3)
C9 C14 C15 O2 -23.2(5)
C13 C14 C15 O3 -27.6(4)
C9 C14 C15 O3 156.9(3)

loop_
_cod_related_entry_id
_cod_related_entry_database
_cod_related_entry_code
1 ChemSpider 21117963
